data_7123532
loop_
_publ_author_name
'Li, Mengke'
'Cai, Xinyi'
'Qiao, Zhenyang'
'Liu, Kunkun'
'Xie, Wentao'
'Wang, Liangying'
'Zheng, Nan'
'Su, Shi-Jian'

_publ_section_title
;
 Achieving high-efficiency purely organic room-temperature phosphorescence
 from boronic ester substitution of phenoxathiine
;
_journal_name_full 'Chemical Communications'
_journal_paper_doi 10.1039/C9CC02648G
_journal_year 2019
_chemical_formula_moiety 'C18 H19 B O2 S2'
_chemical_formula_sum 'C18 H19 B O2 S2'
_chemical_formula_weight 342.26
_space_group_crystal_system monoclinic
_space_group_IT_number 7
_space_group_name_Hall 'P -2yac'
_space_group_name_H-M_alt 'P 1 n 1'
_symmetry_space_group_name_Hall 'P -2yac'
_symmetry_space_group_name_H-M 'P 1 n 1'
_atom_sites_solution_hydrogens geom
_atom_sites_solution_primary dual
_audit_creation_date 2018-06-25
_audit_creation_method
;
Olex2 1.2
(compiled 2018.05.29 svn.r3508 for OlexSys, GUI svn.r5506)
;
_audit_update_record
;
2018-11-08 deposited with the CCDC.    2019-05-22 downloaded from the CCDC.
;
_cell_angle_alpha 90
_cell_angle_beta 90.511(2)
_cell_angle_gamma 90
_cell_formula_units_Z 2
_cell_length_a 6.46310(10)
_cell_length_b 10.9896(2)
_cell_length_c 11.8559(3)
_cell_measurement_reflns_used 12266
_cell_measurement_temperature 100.0(9)
_cell_measurement_theta_max 73.0230
_cell_measurement_theta_min 4.0370
_cell_volume 842.05(3)
_computing_cell_refinement 'CrysAlisPro 1.171.39.44a (Rigaku OD, 2018)'
_computing_data_collection 'CrysAlisPro 1.171.39.44a (Rigaku OD, 2018)'
_computing_data_reduction 'CrysAlisPro 1.171.39.44a (Rigaku OD, 2018)'
_computing_molecular_graphics 'Olex2 (Dolomanov et al., 2009)'
_computing_publication_material 'Olex2 (Dolomanov et al., 2009)'
_computing_structure_refinement 'ShelXL (Sheldrick, 2015)'
_computing_structure_solution 'ShelXT (Sheldrick, 2015)'
_diffrn_ambient_environment N~2~
_diffrn_ambient_temperature 100.0(9)
_diffrn_detector 'CCD plate'
_diffrn_measured_fraction_theta_full 0.996
_diffrn_measured_fraction_theta_max 0.995
_diffrn_measurement_details
;
List of Runs (angles in degrees, time in seconds):

  # Type    Start    End  Width  t~exp~   \w     \q     \k     \f   Frames
#--------------------------------------------------------------------------
  1  \w    -70.00  11.00   0.50    0.50    --    0.00 -19.00 150.00  162
  2  \w    -76.00 -35.00   0.50    0.50    --    5.00 -19.00 -90.00   82
  3  \w    -59.00 -33.00   0.50    0.50    --  -98.80  57.00-180.00   52
  4  \w   -112.00 -63.00   0.50    0.50    --  -98.80  57.00-180.00   98
  5  \w   -108.00 -38.00   0.50    0.50    --  -98.80  72.00 -30.00  140
  6  \w   -184.00-157.00   0.50    0.50    --  -98.80 -38.00 120.00   54
  7  \w   -174.00-102.00   0.50    0.50    --  -98.80 -19.00 -60.00  144
  8  \w   -185.00 -99.00   0.50    0.50    --  -98.80 -57.00-120.00  172
  9  \w    -36.00   7.00   0.50    0.50    --    0.00 -57.00-180.00   86
 10  \w   -117.00 -92.00   0.50    0.50    --  -34.00 -66.00 156.76   50
 11  \w    -46.00 -21.00   0.50    0.50    --  -34.00 -67.00 -92.29   50
 12  \w    -68.00 -23.00   0.50    0.50    --  -34.00 -66.00 156.76   90
 13  \w   -121.00 -96.00   0.50    0.50    --  -38.00 -66.00 124.02   50
 14  \w    -53.00 -27.00   0.50    0.50    --  -38.00 -66.00 124.02   52
 15  \w    -51.00 -25.00   0.50    0.50    --  -38.00 -67.00  29.86   52
 16  \w   -123.00 -96.00   0.50    0.50    --  -38.00 -67.00  29.86   54
 17  \w    -52.00 -25.00   0.50    0.50    --  -38.00 -71.00 172.32   54
 18  \w    -57.00 -31.00   0.50    0.50    --  -42.00 -71.00 -28.59   52
 19  \w    -54.00 -29.00   0.50    0.50    --  -42.00 -66.00  -5.87   50
 20  \w    -61.00 -33.00   0.50    0.50    --  -46.00 -67.00  95.34   56
 21  \w    -59.00 -33.00   0.50    0.50    --  -46.00 -67.00-160.25   52
 22  \w    -60.00 -34.00   0.50    0.50    --  -46.00 -53.00  30.49   52
 23  \w    -62.00 -37.00   0.50    0.50    --  -50.00 -68.00-108.96   50
 24  \w    -63.00 -38.00   0.50    0.50    --  -50.00 -60.00-149.57   50
 25  \w    -62.00 -37.00   0.50    0.50    --  -50.00 -69.00 141.07   50
 26  \w    -63.00 -37.00   0.50    0.50    --  -50.00 -69.00 -35.78   52
 27  \w    -73.00 -47.00   0.50    0.50    --  -58.00 -60.00-172.37   52
 28  \w    -77.00 -45.00   0.50    0.50    --  -58.00 -70.00  95.24   64
 29  \w    -71.00 -45.00   0.50    0.50    --  -58.00 -71.00  17.20   52
 30  \w    -73.00 -48.00   0.50    0.50    --  -58.00 -59.00  35.87   50
 31  \w    -73.00 -47.00   0.50    0.50    --  -58.00 -63.00 -59.00   52
 32  \w   -141.00-115.00   0.50    0.50    --  -62.00 -63.00 119.41   52
 33  \w    -74.00 -49.00   0.50    0.50    --  -62.00 -63.00 119.41   50
 34  \w    -75.00 -49.00   0.50    0.50    --  -62.00 -69.00-162.62   52
 35  \w    -75.00 -49.00   0.50    0.50    --  -62.00 -68.00 -66.39   52
 36  \w   -150.00-113.00   0.50    0.50    --  -62.00 -69.00-162.62   74
 37  \w    -81.00 -55.00   0.50    0.50    --  -66.00 -69.00 -15.87   52
 38  \w    -78.00 -53.00   0.50    0.50    --  -66.00 -63.00 151.65   50
 39  \w    -87.00 -55.00   0.50    0.50    --  -66.00 -61.00 -94.62   64
 40  \w    -85.00 -59.00   0.50    0.50    --  -70.00 -61.00 106.23   52
 41  \w   -158.00-132.00   0.50    0.50    --  -70.00 -61.00 106.23   52
 42  \w    -82.00 -57.00   0.50    0.50    --  -70.00 -67.00-105.47   50
 43  \w   -159.00-127.00   0.50    0.50    --  -70.00 -67.00-105.47   64
 44  \w    -89.00 -63.00   0.50    0.50    --  -70.00 -52.00  43.99   52
 45  \w   -159.00-132.00   0.50    0.50    --  -70.00 -67.00  12.92   54
 46  \w    -84.00 -58.00   0.50    0.50    --  -70.00 -67.00  12.92   52
 47  \w    -88.00 -57.00   0.50    0.50    --  -70.00 -68.00  42.15   62
 48  \w    -83.00 -57.00   0.50    0.50    --  -70.00 -65.00  -1.77   52
 49  \w    -86.00 -61.00   0.50    0.50    --  -74.00 -61.00  51.49   50
 50  \w   -149.00-124.00   0.50    0.50    --  -74.00 -63.00-129.80   50
 51  \w    -88.00 -61.00   0.50    0.50    --  -74.00 -63.00-129.80   54
 52  \w    -89.00 -63.00   0.50    0.50    --  -74.00 -62.00-147.43   52
 53  \w    -88.00 -62.00   0.50    0.50    --  -74.00 -61.00  87.44   52
 54  \w    -72.00 -28.00   0.50    0.50    --  -74.00  66.00 105.80   88
 55  \w    -94.00 -61.00   0.50    0.50    --  -74.00 -61.00 138.38   66
 56  \w   -108.00 -66.00   0.50    0.50    --  -78.00 -63.00 -59.41   84
 57  \w    -97.00 -71.00   0.50    0.50    --  -82.00 -58.00  41.09   52
 58  \w   -102.00 -70.00   0.50    0.50    --  -82.00 -61.00 -71.24   64
 59  \w    -95.00 -69.00   0.50    0.50    --  -82.00 -70.00 -96.09   52
 60  \w   -163.00-137.00   0.50    0.50    --  -86.00 -43.00 -95.80   52
 61  \w   -119.00 -93.00   0.50    0.50    --  -86.00 -43.00 -95.80   52
 62  \w   -108.00 -75.00   0.50    0.50    --  -86.00 -62.00 -24.43   66
 63  \w   -175.00-149.00   0.50    0.50    --  -86.00 -62.00 -24.43   52
 64  \w   -100.00 -74.00   0.50    0.50    --  -86.00 -54.00  20.89   52
 65  \w   -155.00 -75.00   0.50    0.50    --  -86.00 -55.00 127.22  160
 66  \w    -99.00 -73.00   0.50    0.50    --  -86.00 -60.00 164.13   52
 67  \w    -98.00 -73.00   0.50    0.50    --  -86.00 -60.00-153.46   50
 68  \w   -174.00-129.00   0.50    0.50    --  -86.00 -60.00-153.46   90
 69  \w   -101.00 -73.00   0.50    0.50    --  -86.00 -53.00 176.56   56
 70  \w    -98.00 -73.00   0.50    0.50    --  -86.00 -59.00 -14.46   50
 71  \w    -98.00 -73.00   0.50    0.50    --  -86.00 -60.00 -87.05   50
 72  \w   -130.00-104.00   0.50    0.50    --  -86.00 -60.00 -87.05   52
 73  \w   -142.00 -77.00   0.50    0.50    --  -90.00 -61.00   5.84  130
 74  \w   -178.00-146.00   0.50    0.50    --  -90.00 -61.00   5.84   64
 75  \w    -59.00 -24.00   0.50    0.50    --  -90.00  72.00 -88.68   70
 76  \w   -104.00 -66.00   0.50    0.50    --  -90.00  72.00 -88.68   76
 77  \w   -133.00 -77.00   0.50    0.50    --  -90.00 -71.00-161.21  112
 78  \w   -166.00-140.00   0.50    0.50    --  -90.00 -71.00-161.21   52
 79  \w   -112.00 -77.00   0.50    0.50    --  -90.00 -70.00  77.05   70
;
_diffrn_measurement_device 'four-circle diffractometer'
_diffrn_measurement_device_type 'XtaLAB AFC12 (RCD3): Kappa single'
_diffrn_measurement_method '\w scans'
_diffrn_orient_matrix_type 'CrysAlisPro convention (1999,Acta A55,543-557)'
_diffrn_orient_matrix_UB_11 -0.2224527000
_diffrn_orient_matrix_UB_12 0.0378133000
_diffrn_orient_matrix_UB_13 0.0293841000
_diffrn_orient_matrix_UB_21 -0.0161280000
_diffrn_orient_matrix_UB_22 0.0717279000
_diffrn_orient_matrix_UB_23 -0.1113131000
_diffrn_orient_matrix_UB_31 -0.0841933000
_diffrn_orient_matrix_UB_32 -0.1144087000
_diffrn_orient_matrix_UB_33 -0.0601475000
_diffrn_radiation_monochromator mirror
_diffrn_radiation_probe x-ray
_diffrn_radiation_type CuK\a
_diffrn_radiation_wavelength 1.54184
_diffrn_reflns_av_R_equivalents 0.0289
_diffrn_reflns_av_unetI/netI 0.0165
_diffrn_reflns_Laue_measured_fraction_full 0.996
_diffrn_reflns_Laue_measured_fraction_max 0.995
_diffrn_reflns_limit_h_max 7
_diffrn_reflns_limit_h_min -7
_diffrn_reflns_limit_k_max 12
_diffrn_reflns_limit_k_min -13
_diffrn_reflns_limit_l_max 14
_diffrn_reflns_limit_l_min -14
_diffrn_reflns_number 13579
_diffrn_reflns_point_group_measured_fraction_full 0.961
_diffrn_reflns_point_group_measured_fraction_max 0.960
_diffrn_reflns_theta_full 67.075
_diffrn_reflns_theta_max 67.075
_diffrn_reflns_theta_min 4.023
_diffrn_source 'Rotating-anode X-ray tube (dual wavelength)'
_diffrn_source_type 'Rigaku (Cu) X-ray DW Source'
_exptl_absorpt_coefficient_mu 2.902
_exptl_absorpt_correction_T_max 1.00000
_exptl_absorpt_correction_T_min 0.72026
_exptl_absorpt_correction_type multi-scan
_exptl_absorpt_process_details
;
CrysAlisPro 1.171.39.44a (Rigaku Oxford Diffraction, 2018)
Empirical absorption correction using spherical harmonics,
 implemented in SCALE3 ABSPACK scaling algorithm.
;
_exptl_crystal_colour colourless
_exptl_crystal_colour_primary colourless
_exptl_crystal_density_diffrn 1.350
_exptl_crystal_description block
_exptl_crystal_F_000 360
_exptl_crystal_size_max 0.1
_exptl_crystal_size_mid 0.1
_exptl_crystal_size_min 0.08
_refine_diff_density_max 1.254
_refine_diff_density_min -0.317
_refine_diff_density_rms 0.075
_refine_ls_abs_structure_details
;
 Flack x determined using 1345 quotients [(I+)-(I-)]/[(I+)+(I-)]
 (Parsons, Flack and Wagner, Acta Cryst. B69 (2013) 249-259).
;
_refine_ls_abs_structure_Flack 0.031(8)
_refine_ls_extinction_method none
_refine_ls_goodness_of_fit_ref 1.106
_refine_ls_hydrogen_treatment constr
_refine_ls_matrix_type full
_refine_ls_number_parameters 212
_refine_ls_number_reflns 2882
_refine_ls_number_restraints 2
_refine_ls_restrained_S_all 1.106
_refine_ls_R_factor_all 0.0456
_refine_ls_R_factor_gt 0.0455
_refine_ls_shift/su_max 0.000
_refine_ls_shift/su_mean 0.000
_refine_ls_structure_factor_coef Fsqd
_refine_ls_weighting_details 'w=1/[\s^2^(Fo^2^)+(0.0701P)^2^+1.2060P] where P=(Fo^2^+2Fc^2^)/3'
_refine_ls_weighting_scheme calc
_refine_ls_wR_factor_gt 0.1274
_refine_ls_wR_factor_ref 0.1275
_reflns_Friedel_coverage 0.921
_reflns_Friedel_fraction_full 0.926
_reflns_Friedel_fraction_max 0.925
_reflns_number_gt 2866
_reflns_number_total 2882
_reflns_threshold_expression 'I > 2\s(I)'
_cod_data_source_file c9cc02648g2.cif
_cod_data_source_block ptt-b
_cod_database_code 7123532
_shelx_shelxl_version_number 2016/6
_shelx_space_group_comment
;
The symmetry employed for this shelxl refinement is uniquely defined
by the following loop, which should always be used as a source of
symmetry information in preference to the above space-group names.
They are only intended as comments.
;
_reflns_odcompleteness_completeness 99.56
_reflns_odcompleteness_iscentric 1
_reflns_odcompleteness_theta 66.97
_olex2_refinement_description
;
1. Fixed Uiso
 At 1.2 times of:
  All C(H) groups
 At 1.5 times of:
  All C(H,H,H) groups
2.a Aromatic/amide H refined with riding coordinates:
 C006(H006), C009(H009), C00A(H00A), C00C(H00C), C00D(H00D), C00E(H00E),
 C00F(H00F)
2.b Idealised Me refined as rotating group:
 C00J(H00B,H00G,H00H), C00K(H00I,H00J,H00K), C00M(H00L,H00M,H00N), C00N(H00O,
 H00P,H00Q)
;
_olex2_submission_special_instructions 'No special instructions were received'
_oxdiff_exptl_absorpt_empirical_details
;
Empirical correction (ABSPACK) includes:
- Absorption correction using spherical harmonics
- Frame scaling
;
_oxdiff_exptl_absorpt_empirical_full_max 1.493
_oxdiff_exptl_absorpt_empirical_full_min 0.589

loop_
_space_group_symop_operation_xyz
'x, y, z'
'x+1/2, -y, z+1/2'

loop_
_atom_site_label
_atom_site_type_symbol
_atom_site_fract_x
_atom_site_fract_y
_atom_site_fract_z
_atom_site_U_iso_or_equiv
_atom_site_adp_type
_atom_site_occupancy
_atom_site_site_symmetry_order
_atom_site_calc_flag
_atom_site_refinement_flags_posn
S01 S 0.84876(19) 1.00541(12) 0.63829(12) 0.0257(3) Uani 1 1 d .
S02 S 0.39560(17) 0.89125(12) 0.66765(11) 0.0253(3) Uani 1 1 d .
O003 O 0.2782(7) 0.6263(4) 0.2862(4) 0.0343(10) Uani 1 1 d .
O004 O 0.5913(7) 0.6011(4) 0.1993(4) 0.0335(10) Uani 1 1 d .
C005 C 0.5497(9) 0.8529(5) 0.5501(5) 0.0242(11) Uani 1 1 d .
C006 C 0.5306(9) 0.8232(5) 0.8780(5) 0.0290(12) Uani 1 1 d .
H006 H 0.401919 0.786397 0.885914 0.035 Uiso 1 1 calc R
C007 C 0.7487(8) 0.9007(5) 0.5385(5) 0.0238(11) Uani 1 1 d .
C008 C 0.7784(9) 0.9317(5) 0.7656(5) 0.0251(12) Uani 1 1 d .
C009 C 0.4694(9) 0.7767(5) 0.4675(5) 0.0272(12) Uani 1 1 d .
H009 H 0.337362 0.744616 0.476483 0.033 Uiso 1 1 calc R
C00A C 0.8647(9) 0.8701(5) 0.4443(5) 0.0267(12) Uani 1 1 d .
H00A H 0.998601 0.899706 0.436533 0.032 Uiso 1 1 calc R
C00B C 0.5814(9) 0.8811(5) 0.7771(5) 0.0251(12) Uani 1 1 d .
C00C C 0.7790(9) 0.7951(5) 0.3618(5) 0.0287(12) Uani 1 1 d .
H00C H 0.855782 0.776521 0.298097 0.034 Uiso 1 1 calc R
C00D C 0.9196(9) 0.9267(5) 0.8537(5) 0.0281(12) Uani 1 1 d .
H00D H 1.051289 0.959250 0.844892 0.034 Uiso 1 1 calc R
C00E C 0.6732(10) 0.8207(5) 0.9669(5) 0.0310(13) Uani 1 1 d .
H00E H 0.638958 0.783406 1.034679 0.037 Uiso 1 1 calc R
C00F C 0.8660(10) 0.8738(5) 0.9543(5) 0.0298(13) Uani 1 1 d .
H00F H 0.959771 0.873620 1.014277 0.036 Uiso 1 1 calc R
C00G C 0.5799(9) 0.7472(5) 0.3725(5) 0.0276(12) Uani 1 1 d .
C00H C 0.2385(10) 0.5518(6) 0.1852(5) 0.0337(14) Uani 1 1 d .
B00I B 0.4824(11) 0.6571(6) 0.2846(5) 0.0276(14) Uani 1 1 d .
C00J C 0.1490(12) 0.6370(6) 0.0967(6) 0.0412(16) Uani 1 1 d .
H00B H 0.027189 0.675474 0.125633 0.062 Uiso 1 1 calc GR
H00G H 0.113530 0.591407 0.030155 0.062 Uiso 1 1 calc GR
H00H H 0.249579 0.697885 0.078174 0.062 Uiso 1 1 calc GR
C00K C 0.0806(10) 0.4550(6) 0.2154(6) 0.0343(13) Uani 1 1 d .
H00I H 0.136389 0.403386 0.273502 0.051 Uiso 1 1 calc GR
H00J H 0.048756 0.406998 0.149824 0.051 Uiso 1 1 calc GR
H00K H -0.043242 0.493341 0.241917 0.051 Uiso 1 1 calc GR
C00L C 0.4574(10) 0.5035(5) 0.1546(6) 0.0333(14) Uani 1 1 d .
C00M C 0.5109(12) 0.3878(6) 0.2205(7) 0.0470(18) Uani 1 1 d .
H00L H 0.658359 0.377771 0.223559 0.070 Uiso 1 1 calc GR
H00M H 0.449406 0.318703 0.183656 0.070 Uiso 1 1 calc GR
H00N H 0.458284 0.394217 0.295776 0.070 Uiso 1 1 calc GR
C00N C 0.5005(11) 0.4885(6) 0.0322(6) 0.0397(15) Uani 1 1 d .
H00O H 0.491754 0.566199 -0.004575 0.059 Uiso 1 1 calc GR
H00P H 0.400645 0.434076 -0.000687 0.059 Uiso 1 1 calc GR
H00Q H 0.636886 0.455598 0.022867 0.059 Uiso 1 1 calc GR

loop_
_atom_site_aniso_label
_atom_site_aniso_U_11
_atom_site_aniso_U_22
_atom_site_aniso_U_33
_atom_site_aniso_U_23
_atom_site_aniso_U_13
_atom_site_aniso_U_12
S01 0.0293(7) 0.0184(6) 0.0295(7) 0.0014(5) -0.0044(5) -0.0043(5)
S02 0.0232(6) 0.0262(7) 0.0264(6) -0.0012(5) -0.0017(5) 0.0011(5)
O003 0.042(2) 0.029(2) 0.032(2) -0.0048(17) 0.0036(18) -0.0043(19)
O004 0.032(2) 0.031(2) 0.038(2) -0.0095(18) 0.0043(18) -0.0068(17)
C005 0.024(3) 0.024(3) 0.024(3) 0.002(2) -0.003(2) 0.008(2)
C006 0.036(3) 0.025(3) 0.026(3) -0.003(2) 0.001(2) -0.002(2)
C007 0.026(3) 0.019(3) 0.026(3) 0.002(2) -0.003(2) 0.001(2)
C008 0.030(3) 0.017(3) 0.028(3) -0.002(2) -0.004(2) 0.005(2)
C009 0.036(3) 0.018(3) 0.028(3) 0.004(2) -0.005(2) 0.001(2)
C00A 0.029(3) 0.022(3) 0.029(3) 0.003(2) -0.002(2) 0.002(2)
C00B 0.031(3) 0.018(3) 0.026(3) -0.002(2) -0.001(2) 0.007(2)
C00C 0.033(3) 0.023(3) 0.029(3) 0.000(2) -0.002(2) 0.001(2)
C00D 0.032(3) 0.021(3) 0.031(3) -0.008(2) -0.007(2) 0.004(2)
C00E 0.050(4) 0.022(3) 0.021(3) -0.002(2) -0.002(2) 0.000(3)
C00F 0.038(3) 0.021(3) 0.030(3) -0.006(2) -0.011(2) 0.003(3)
C00G 0.032(3) 0.023(3) 0.028(3) 0.003(2) 0.000(2) 0.002(2)
C00H 0.040(3) 0.029(3) 0.033(3) -0.002(2) -0.004(3) -0.007(3)
B00I 0.032(3) 0.024(3) 0.027(3) 0.003(3) -0.002(3) 0.000(3)
C00J 0.054(4) 0.030(3) 0.040(4) -0.005(3) -0.011(3) 0.002(3)
C00K 0.034(3) 0.030(3) 0.039(3) -0.001(3) 0.000(3) -0.006(3)
C00L 0.031(3) 0.025(3) 0.043(4) -0.009(3) 0.001(3) -0.006(2)
C00M 0.050(4) 0.025(3) 0.066(5) -0.005(3) -0.015(4) 0.000(3)
C00N 0.050(4) 0.029(3) 0.040(4) -0.008(3) 0.003(3) -0.011(3)

loop_
_atom_type_symbol
_atom_type_description
_atom_type_scat_dispersion_real
_atom_type_scat_dispersion_imag
_atom_type_scat_source
C C 0.0181 0.0091 'International Tables Vol C Tables 4.2.6.8 and 6.1.1.4'
H H 0.0000 0.0000 'International Tables Vol C Tables 4.2.6.8 and 6.1.1.4'
B B 0.0090 0.0039 'International Tables Vol C Tables 4.2.6.8 and 6.1.1.4'
O O 0.0492 0.0322 'International Tables Vol C Tables 4.2.6.8 and 6.1.1.4'
S S 0.3331 0.5567 'International Tables Vol C Tables 4.2.6.8 and 6.1.1.4'

loop_
_geom_angle_atom_site_label_1
_geom_angle_atom_site_label_2
_geom_angle_atom_site_label_3
_geom_angle
C007 S01 C008 100.2(3)
C00B S02 C005 100.4(3)
B00I O003 C00H 106.8(5)
B00I O004 C00L 106.6(5)
C007 C005 S02 120.8(4)
C009 C005 S02 119.3(4)
C009 C005 C007 119.8(5)
C00B C006 H006 120.1
C00E C006 H006 120.1
C00E C006 C00B 119.8(5)
C005 C007 S01 120.7(4)
C00A C007 S01 119.8(4)
C00A C007 C005 119.4(5)
C00B C008 S01 120.4(4)
C00D C008 S01 119.2(5)
C00D C008 C00B 120.4(5)
C005 C009 H009 119.1
C00G C009 C005 121.7(6)
C00G C009 H009 119.1
C007 C00A H00A 120.2
C00C C00A C007 119.6(6)
C00C C00A H00A 120.2
C006 C00B S02 119.7(4)
C006 C00B C008 119.1(5)
C008 C00B S02 121.1(4)
C00A C00C H00C 119.3
C00A C00C C00G 121.4(6)
C00G C00C H00C 119.3
C008 C00D H00D 119.9
C00F C00D C008 120.2(6)
C00F C00D H00D 119.9
C006 C00E H00E 120.0
C00F C00E C006 119.9(5)
C00F C00E H00E 120.0
C00D C00F C00E 120.4(5)
C00D C00F H00F 119.8
C00E C00F H00F 119.8
C009 C00G C00C 118.0(5)
C009 C00G B00I 119.0(5)
C00C C00G B00I 122.9(5)
O003 C00H C00J 106.4(5)
O003 C00H C00K 108.1(5)
O003 C00H C00L 103.2(5)
C00J C00H C00K 110.0(6)
C00J C00H C00L 113.0(6)
C00K C00H C00L 115.5(5)
O003 B00I O004 113.6(5)
O003 B00I C00G 122.1(5)
O004 B00I C00G 124.3(6)
C00H C00J H00B 109.5
C00H C00J H00G 109.5
C00H C00J H00H 109.5
H00B C00J H00G 109.5
H00B C00J H00H 109.5
H00G C00J H00H 109.5
C00H C00K H00I 109.5
C00H C00K H00J 109.5
C00H C00K H00K 109.5
H00I C00K H00J 109.5
H00I C00K H00K 109.5
H00J C00K H00K 109.5
O004 C00L C00H 101.5(5)
O004 C00L C00M 107.0(5)
O004 C00L C00N 108.4(5)
C00M C00L C00H 111.4(6)
C00N C00L C00H 116.3(6)
C00N C00L C00M 111.3(6)
C00L C00M H00L 109.5
C00L C00M H00M 109.5
C00L C00M H00N 109.5
H00L C00M H00M 109.5
H00L C00M H00N 109.5
H00M C00M H00N 109.5
C00L C00N H00O 109.5
C00L C00N H00P 109.5
C00L C00N H00Q 109.5
H00O C00N H00P 109.5
H00O C00N H00Q 109.5
H00P C00N H00Q 109.5

loop_
_geom_bond_atom_site_label_1
_geom_bond_atom_site_label_2
_geom_bond_distance
S01 C007 1.769(6)
S01 C008 1.775(6)
S02 C005 1.771(6)
S02 C00B 1.764(6)
O003 C00H 1.472(7)
O003 B00I 1.363(8)
O004 B00I 1.382(8)
O004 C00L 1.474(7)
C005 C007 1.397(8)
C005 C009 1.385(8)
C006 H006 0.9300
C006 C00B 1.397(8)
C006 C00E 1.395(9)
C007 C00A 1.392(8)
C008 C00B 1.397(8)
C008 C00D 1.383(8)
C009 H009 0.9300
C009 C00G 1.379(8)
C00A H00A 0.9300
C00A C00C 1.390(8)
C00C H00C 0.9300
C00C C00G 1.397(8)
C00D H00D 0.9300
C00D C00F 1.374(8)
C00E H00E 0.9300
C00E C00F 1.385(9)
C00F H00F 0.9300
C00G B00I 1.566(9)
C00H C00J 1.518(9)
C00H C00K 1.519(9)
C00H C00L 1.557(9)
C00J H00B 0.9600
C00J H00G 0.9600
C00J H00H 0.9600
C00K H00I 0.9600
C00K H00J 0.9600
C00K H00K 0.9600
C00L C00M 1.531(9)
C00L C00N 1.489(9)
C00M H00L 0.9600
C00M H00M 0.9600
C00M H00N 0.9600
C00N H00O 0.9600
C00N H00P 0.9600
C00N H00Q 0.9600
